data_9011772
loop_
_publ_author_name
'Zhukhlistov, A. P.'
'Zvyagin, B. B.'
'Lazarenko, E. K.'
'Pavlishin, V. I.'

_publ_section_title
;
 Refinement of the crystal structure of ferrous seladonite
;
_journal_name_full Kristallografiya
_journal_page_first 498
_journal_page_last 504
_journal_volume 22
_journal_year 1977
_chemical_compound_source 'Krivoi mine, Khibiny Massif, Kola Peninsula, Russia'
_chemical_formula_sum 'Al0.33 Ca0.04 Fe1.39 H2 K0.78 Mg0.61 O12 Si3.67'
_chemical_name_mineral Celadonite
_space_group_IT_number 12
_symmetry_space_group_name_Hall '-C 2y'
_symmetry_space_group_name_H-M 'C 1 2/m 1'
_cell_angle_alpha 90
_cell_angle_beta 100.1
_cell_angle_gamma 90
_cell_formula_units_Z 2
_cell_length_a 5.20
_cell_length_b 9.00
_cell_length_c 10.25
_cell_volume 472.266
_database_code_amcsd 0014183
_exptl_crystal_density_diffrn 3.028
_cod_original_formula_sum 'K.78 Ca.04 Mg.61 Fe1.39 (Si3.67 Al.33) O12 H2'
_cod_database_code 9011772

loop_
_space_group_symop_operation_xyz
x,y,z
1/2+x,1/2+y,z
x,-y,z
1/2+x,1/2-y,z
-x,y,-z
1/2-x,1/2+y,-z
-x,-y,-z
1/2-x,1/2-y,-z

loop_
_atom_site_label
_atom_site_fract_x
_atom_site_fract_y
_atom_site_fract_z
_atom_site_occupancy
_atom_site_type_symbol
_atom_site_attached_hydrogens
K 0.50000 0.00000 0.50000 0.78000 K 0
Ca 0.50000 0.00000 0.50000 0.04000 Ca 0
Mg 0.50000 0.16480 0.00000 0.30500 Mg 0
Fe3+ 0.50000 0.16480 0.00000 0.54000 Fe 0
Fe2+ 0.50000 0.16480 0.00000 0.15500 Fe 0
Si 0.42100 0.33260 0.27500 0.91750 Si 0
Al 0.42100 0.33260 0.27500 0.08250 Al 0
O1 0.36700 0.32400 0.11100 1.00000 O 0
O2 0.18700 0.25400 0.33800 1.00000 O 0
O3 0.44500 0.50000 0.33800 1.00000 O 0
O-H 0.38600 0.00000 0.11600 1.00000 O 1

loop_
_cod_changelog_entry_id
_cod_changelog_entry_author
_cod_changelog_entry_date
_cod_changelog_entry_text
1
;cod-tools version 3.8.0
Id: cif_guess_AMCSD_atom_types 9574 2023-05-10 09:00:05Z saulius
;
2023-05-10T18:53:24+03:00
;Derived atom types and hydrogen counts
from atom names that follow the AMCSD naming convention
(Wat == water, O-H == hydroxyl).
;

loop_
_cod_related_entry_id
_cod_related_entry_database
_cod_related_entry_code
1 AMCSD 0014183
